data_7250573
loop_
_publ_author_name
'Reinhard, Garrett L.'
'Dowling, Reed'
'Hewitt, Patrick'
'Varshney, Vikas'
'Simone, Davide L.'

_publ_section_title
;
 An efficient pathway to high persistence length helicenes from scalable
 [4]-helicene synthons
;
_journal_issue 26
_journal_name_full 'RSC Advances'
_journal_page_first 20935
_journal_page_last 20943
_journal_paper_doi 10.1039/D5RA02685G
_journal_volume 15
_journal_year 2025
_chemical_formula_sum 'C21 H25 Br O3'
_chemical_formula_weight 405.32
_chemical_name_systematic
;
6-bromonaphthalen-2-yl (2-isopropyl-5-methyl-cyclohexyl) carbonate
;
_space_group_crystal_system monoclinic
_space_group_IT_number 4
_space_group_name_Hall 'P 2yb'
_space_group_name_H-M_alt 'P 1 21 1'
_atom_sites_solution_hydrogens geom
_audit_creation_method SHELXL-2016/6
_audit_update_record
;
2025-06-03 deposited with the CCDC.	2025-06-11 downloaded from the CCDC.
;
_cell_angle_alpha 90
_cell_angle_beta 100.4620(10)
_cell_angle_gamma 90
_cell_formula_units_Z 2
_cell_length_a 11.28950(10)
_cell_length_b 6.42040(10)
_cell_length_c 13.5684(2)
_cell_measurement_reflns_used 8830
_cell_measurement_temperature 200(2)
_cell_measurement_theta_max 76.4430
_cell_measurement_theta_min 3.9620
_cell_volume 967.13(2)
_computing_cell_refinement 'CrysAlisPro 1.171.42.94a (Rigaku OD, 2023)'
_computing_data_collection 'CrysAlisPro 1.171.42.94a (Rigaku OD, 2023)'
_computing_data_reduction 'CrysAlisPro 1.171.42.94a (Rigaku OD, 2023)'
_computing_molecular_graphics 'Olex2 1.5 (Dolomanov et al., 2009)'
_computing_publication_material 'Olex2 1.5 (Dolomanov et al., 2009)'
_computing_structure_refinement 'SHELXL-2016/6 (Sheldrick, 2016)'
_computing_structure_solution 'SHELXT 2014/5 (Sheldrick, 2014)'
_diffrn_ambient_temperature 200(2)
_diffrn_detector_area_resol_mean 10.0000
_diffrn_measured_fraction_theta_full 0.998
_diffrn_measured_fraction_theta_max 0.951
_diffrn_measurement_device_type 'XtaLAB Synergy, Dualflex, HyPix'
_diffrn_measurement_method '\w scans'
_diffrn_radiation_type CuK\a
_diffrn_radiation_wavelength 1.54184
_diffrn_reflns_av_R_equivalents 0.0167
_diffrn_reflns_av_unetI/netI 0.0145
_diffrn_reflns_Laue_measured_fraction_full 0.998
_diffrn_reflns_Laue_measured_fraction_max 0.951
_diffrn_reflns_limit_h_max 14
_diffrn_reflns_limit_h_min -12
_diffrn_reflns_limit_k_max 8
_diffrn_reflns_limit_k_min -7
_diffrn_reflns_limit_l_max 15
_diffrn_reflns_limit_l_min -16
_diffrn_reflns_number 10097
_diffrn_reflns_point_group_measured_fraction_full 0.787
_diffrn_reflns_point_group_measured_fraction_max 0.729
_diffrn_reflns_theta_full 67.684
_diffrn_reflns_theta_max 76.677
_diffrn_reflns_theta_min 3.982
_diffrn_source 'micro-focus sealed X-ray tube'
_exptl_absorpt_coefficient_mu 3.023
_exptl_absorpt_correction_T_max 0.46820
_exptl_absorpt_correction_T_min 0.41536
_exptl_absorpt_correction_type sphere
_exptl_absorpt_process_details
;
CrysAlisPro 1.171.42.94a (Rigaku Oxford Diffraction, 2023)
Spherical absorption correction
using equivalent radius and absorption coefficient.
Empirical absorption correction using spherical harmonics,
implemented in SCALE3 ABSPACK scaling algorithm.
;
_exptl_crystal_colour 'clear colorless'
_exptl_crystal_density_diffrn 1.392
_exptl_crystal_description sphere
_exptl_crystal_F_000 420
_exptl_crystal_recrystallization_method 'Re-crystallisation from solvent: Methanol'
_exptl_crystal_size_max 0.061
_exptl_crystal_size_mid 0.046
_exptl_crystal_size_min 0.013
_exptl_crystal_size_rad 0.400
_refine_diff_density_max 0.271
_refine_diff_density_min -0.250
_refine_diff_density_rms 0.033
_refine_ls_abs_structure_details
;
 Flack x determined using 834 quotients [(I+)-(I-)]/[(I+)+(I-)]
 (Parsons, Flack and Wagner, Acta Cryst. B69 (2013) 249-259).
;
_refine_ls_abs_structure_Flack -0.039(9)
_refine_ls_extinction_coef 0.0045(3)
_refine_ls_extinction_expression Fc^*^=kFc[1+0.001xFc^2^\l^3^/sin(2\q)]^-1/4^
_refine_ls_extinction_method 'SHELXL-2016/6 (Sheldrick 2016)'
_refine_ls_goodness_of_fit_ref 1.033
_refine_ls_hydrogen_treatment constr
_refine_ls_matrix_type full
_refine_ls_number_parameters 230
_refine_ls_number_reflns 2972
_refine_ls_number_restraints 1
_refine_ls_restrained_S_all 1.033
_refine_ls_R_factor_all 0.0212
_refine_ls_R_factor_gt 0.0209
_refine_ls_shift/su_max 0.001
_refine_ls_shift/su_mean 0.000
_refine_ls_structure_factor_coef Fsqd
_refine_ls_weighting_details 'w=1/[\s^2^(Fo^2^)+(0.0326P)^2^+0.1788P] where P=(Fo^2^+2Fc^2^)/3'
_refine_ls_weighting_scheme calc
_refine_ls_wR_factor_gt 0.0548
_refine_ls_wR_factor_ref 0.0550
_reflns_Friedel_coverage 0.402
_reflns_Friedel_fraction_full 0.532
_reflns_Friedel_fraction_max 0.461
_reflns_number_gt 2934
_reflns_number_total 2972
_reflns_threshold_expression 'I > 2\s(I)'
_cod_data_source_file d5ra02685g2.cif
_cod_data_source_block 1_menthylnaphthalene
_cod_original_sg_symbol_H-M 'P 21'
_cod_database_code 7250573
_shelx_shelxl_version_number 2016/6
_shelx_space_group_comment
;
The symmetry employed for this shelxl refinement is uniquely defined
by the following loop, which should always be used as a source of
symmetry information in preference to the above space-group names.
They are only intended as comments.
;

loop_
_space_group_symop_operation_xyz
'x, y, z'
'-x, y+1/2, -z'

loop_
_atom_site_label
_atom_site_type_symbol
_atom_site_fract_x
_atom_site_fract_y
_atom_site_fract_z
_atom_site_U_iso_or_equiv
_atom_site_adp_type
_atom_site_occupancy
_atom_site_site_symmetry_order
_atom_site_calc_flag
_atom_site_refinement_flags_posn
_atom_site_refinement_flags_adp
_atom_site_refinement_flags_occupancy
_atom_site_disorder_assembly
_atom_site_disorder_group
Br01 Br 1.05789(2) -0.02845(6) 0.68150(2) 0.06188(13) Uani 1 1 d . . . . .
O002 O 0.34550(12) 0.4908(3) 0.16534(10) 0.0338(3) Uani 1 1 d . . . . .
O003 O 0.44384(13) 0.3192(3) 0.28995(12) 0.0370(3) Uani 1 1 d . . . . .
O004 O 0.52284(14) 0.6222(3) 0.24510(13) 0.0457(4) Uani 1 1 d . . . . .
C005 C 0.7078(2) 0.0696(4) 0.44261(15) 0.0340(5) Uani 1 1 d . . . . .
C006 C 0.44530(17) 0.4937(4) 0.23423(14) 0.0321(4) Uani 1 1 d . . . . .
C007 C 0.31476(18) 0.6867(3) 0.11139(16) 0.0309(4) Uani 1 1 d . . . . .
H007 H 0.390358 0.760473 0.103154 0.037 Uiso 1 1 calc R U . . .
C008 C 0.54454(19) 0.2883(4) 0.36714(15) 0.0335(4) Uani 1 1 d . . . . .
C009 C 0.2459(2) 0.8189(4) 0.17410(17) 0.0365(5) Uani 1 1 d . . . . .
H00A H 0.298872 0.851719 0.238701 0.044 Uiso 1 1 calc R U . . .
H00B H 0.176338 0.738404 0.188796 0.044 Uiso 1 1 calc R U . . .
C00A C 0.6705(2) 0.4035(4) 0.51779(16) 0.0404(5) Uani 1 1 d . . . . .
H00C H 0.690808 0.503280 0.569826 0.048 Uiso 1 1 calc R U . . .
C00B C 0.8484(2) 0.1898(4) 0.59031(17) 0.0402(5) Uani 1 1 d . . . . .
H00D H 0.874282 0.291566 0.640461 0.048 Uiso 1 1 calc R U . . .
C00C C 0.6062(2) 0.1079(4) 0.36609(16) 0.0344(5) Uani 1 1 d . . . . .
H00E H 0.581909 0.007907 0.314799 0.041 Uiso 1 1 calc R U . . .
C00D C 0.24191(18) 0.6337(4) 0.00854(15) 0.0307(4) Uani 1 1 d . . . . .
H00F H 0.169638 0.553154 0.019586 0.037 Uiso 1 1 calc R U . . .
C00E C 0.91266(19) 0.0119(5) 0.58740(15) 0.0428(6) Uani 1 1 d . . . . .
C00F C 0.20060(19) 1.0214(3) 0.12192(17) 0.0372(5) Uani 1 1 d . . . . .
H00G H 0.272000 1.104933 0.111346 0.045 Uiso 1 1 calc R U . . .
C00G C 0.74227(19) 0.2230(4) 0.51782(15) 0.0351(5) Uani 1 1 d . . . . .
C00H C 0.12574(17) 0.9691(5) 0.01919(16) 0.0395(4) Uani 1 1 d . . . . .
H00H H 0.052578 0.892071 0.028411 0.047 Uiso 1 1 calc R U . . .
H00I H 0.099767 1.099994 -0.016947 0.047 Uiso 1 1 calc R U . . .
C00I C 0.5723(2) 0.4369(4) 0.44393(16) 0.0396(5) Uani 1 1 d . . . . .
H00J H 0.524019 0.557852 0.444592 0.047 Uiso 1 1 calc R U . . .
C00J C 0.31173(18) 0.4954(4) -0.05407(15) 0.0369(4) Uani 1 1 d . . . . .
H00K H 0.338634 0.369166 -0.012876 0.044 Uiso 1 1 calc R U . . .
C00K C 0.1964(2) 0.8386(4) -0.04341(17) 0.0378(5) Uani 1 1 d . . . . .
H00L H 0.266086 0.920213 -0.056932 0.045 Uiso 1 1 calc R U . . .
H00M H 0.144375 0.806664 -0.108583 0.045 Uiso 1 1 calc R U . . .
C00L C 0.7767(2) -0.1139(4) 0.44374(18) 0.0432(6) Uani 1 1 d . . . . .
H00N H 0.752826 -0.217971 0.394334 0.052 Uiso 1 1 calc R U . . .
C00M C 0.1297(2) 1.1493(4) 0.1856(2) 0.0478(6) Uani 1 1 d . . . . .
H00O H 0.061113 1.067618 0.199163 0.072 Uiso 1 1 calc R U . . .
H00P H 0.100310 1.276809 0.149549 0.072 Uiso 1 1 calc R U . . .
H00Q H 0.181983 1.185879 0.249034 0.072 Uiso 1 1 calc R U . . .
C00N C 0.8782(2) -0.1440(5) 0.51569(19) 0.0469(6) Uani 1 1 d . . . . .
H00R H 0.923969 -0.268338 0.516690 0.056 Uiso 1 1 calc R U . . .
C00O C 0.2319(2) 0.4195(4) -0.15060(18) 0.0489(6) Uani 1 1 d . . . . .
H00S H 0.156780 0.362742 -0.135106 0.073 Uiso 1 1 calc R U . . .
H00T H 0.274182 0.310834 -0.181247 0.073 Uiso 1 1 calc R U . . .
H00U H 0.213427 0.536400 -0.197333 0.073 Uiso 1 1 calc R U . . .
C00P C 0.4245(2) 0.5987(5) -0.0784(2) 0.0510(6) Uani 1 1 d . . . . .
H00V H 0.402206 0.727568 -0.115902 0.076 Uiso 1 1 calc R U . . .
H00W H 0.463902 0.503829 -0.119004 0.076 Uiso 1 1 calc R U . . .
H00X H 0.480056 0.631054 -0.016003 0.076 Uiso 1 1 calc R U . . .

loop_
_atom_site_aniso_label
_atom_site_aniso_U_11
_atom_site_aniso_U_22
_atom_site_aniso_U_33
_atom_site_aniso_U_23
_atom_site_aniso_U_13
_atom_site_aniso_U_12
Br01 0.04049(14) 0.0872(2) 0.05184(16) 0.03049(17) -0.00794(10) -0.00468(15)
O002 0.0357(6) 0.0299(7) 0.0323(6) 0.0040(7) -0.0032(5) -0.0022(7)
O003 0.0370(8) 0.0363(9) 0.0337(7) 0.0076(7) -0.0041(6) -0.0011(6)
O004 0.0407(8) 0.0457(10) 0.0448(9) 0.0110(8) -0.0077(7) -0.0104(8)
C005 0.0360(11) 0.0393(11) 0.0266(10) 0.0027(9) 0.0053(8) 0.0000(9)
C006 0.0335(8) 0.0330(11) 0.0287(8) 0.0024(10) 0.0026(7) 0.0001(10)
C007 0.0311(9) 0.0287(10) 0.0310(10) 0.0039(8) 0.0010(8) -0.0018(8)
C008 0.0349(10) 0.0374(12) 0.0265(10) 0.0048(9) 0.0011(8) -0.0006(9)
C009 0.0388(11) 0.0368(12) 0.0334(11) 0.0005(9) 0.0048(9) 0.0006(9)
C00A 0.0521(13) 0.0389(13) 0.0282(10) -0.0042(9) 0.0021(9) -0.0003(9)
C00B 0.0414(11) 0.0504(14) 0.0268(10) 0.0033(10) 0.0009(9) -0.0071(10)
C00C 0.0413(11) 0.0336(12) 0.0268(10) 0.0002(9) 0.0024(8) -0.0015(9)
C00D 0.0299(9) 0.0321(11) 0.0288(10) 0.0024(9) 0.0019(8) -0.0006(8)
C00E 0.0363(10) 0.0600(19) 0.0309(10) 0.0138(11) 0.0028(8) -0.0006(11)
C00F 0.0342(10) 0.0345(13) 0.0438(11) -0.0003(10) 0.0096(8) 0.0001(8)
C00G 0.0374(10) 0.0422(13) 0.0255(10) 0.0013(10) 0.0053(8) -0.0026(9)
C00H 0.0363(9) 0.0382(11) 0.0427(10) 0.0062(12) 0.0039(8) 0.0063(12)
C00I 0.0473(11) 0.0385(14) 0.0324(9) -0.0017(10) 0.0061(8) 0.0075(10)
C00J 0.0396(9) 0.0371(12) 0.0332(9) -0.0002(10) 0.0042(7) 0.0051(10)
C00K 0.0405(11) 0.0384(12) 0.0329(11) 0.0053(10) 0.0025(9) 0.0071(9)
C00L 0.0488(13) 0.0445(14) 0.0349(11) 0.0012(11) 0.0042(10) 0.0071(10)
C00M 0.0483(13) 0.0424(14) 0.0544(15) -0.0040(12) 0.0140(12) 0.0048(11)
C00N 0.0451(13) 0.0504(15) 0.0449(13) 0.0089(12) 0.0077(10) 0.0124(11)
C00O 0.0548(13) 0.0516(17) 0.0387(11) -0.0088(11) 0.0044(10) 0.0006(11)
C00P 0.0425(13) 0.0590(17) 0.0551(15) -0.0065(13) 0.0185(11) 0.0017(12)

loop_
_atom_type_symbol
_atom_type_description
_atom_type_scat_dispersion_real
_atom_type_scat_dispersion_imag
_atom_type_scat_source
C C 0.0181 0.0091 'International Tables Vol C Tables 4.2.6.8 and 6.1.1.4'
H H 0.0000 0.0000 'International Tables Vol C Tables 4.2.6.8 and 6.1.1.4'
Br Br -0.6763 1.2805 'International Tables Vol C Tables 4.2.6.8 and 6.1.1.4'
O O 0.0492 0.0322 'International Tables Vol C Tables 4.2.6.8 and 6.1.1.4'

loop_
_geom_angle_atom_site_label_1
_geom_angle_atom_site_label_2
_geom_angle_atom_site_label_3
_geom_angle
_geom_angle_site_symmetry_1
_geom_angle_site_symmetry_3
_geom_angle_publ_flag
C006 O002 C007 115.72(18) . . ?
C006 O003 C008 116.14(17) . . ?
C00L C005 C00G 119.5(2) . . ?
C00L C005 C00C 121.5(2) . . ?
C00G C005 C00C 119.0(2) . . ?
O004 C006 O002 127.4(2) . . ?
O004 C006 O003 125.93(18) . . ?
O002 C006 O003 106.69(18) . . ?
O002 C007 C009 107.45(17) . . ?
O002 C007 C00D 107.79(17) . . ?
C009 C007 C00D 113.15(17) . . ?
O002 C007 H007 109.5 . . ?
C009 C007 H007 109.5 . . ?
C00D C007 H007 109.5 . . ?
C00C C008 C00I 122.9(2) . . ?
C00C C008 O003 117.3(2) . . ?
C00I C008 O003 119.7(2) . . ?
C007 C009 C00F 112.38(18) . . ?
C007 C009 H00A 109.1 . . ?
C00F C009 H00A 109.1 . . ?
C007 C009 H00B 109.1 . . ?
C00F C009 H00B 109.1 . . ?
H00A C009 H00B 107.9 . . ?
C00I C00A C00G 121.1(2) . . ?
C00I C00A H00C 119.5 . . ?
C00G C00A H00C 119.5 . . ?
C00E C00B C00G 119.6(2) . . ?
C00E C00B H00D 120.2 . . ?
C00G C00B H00D 120.2 . . ?
C008 C00C C005 119.3(2) . . ?
C008 C00C H00E 120.4 . . ?
C005 C00C H00E 120.4 . . ?
C007 C00D C00K 108.00(18) . . ?
C007 C00D C00J 112.85(17) . . ?
C00K C00D C00J 113.73(18) . . ?
C007 C00D H00F 107.3 . . ?
C00K C00D H00F 107.3 . . ?
C00J C00D H00F 107.3 . . ?
C00B C00E C00N 122.6(2) . . ?
C00B C00E Br01 119.6(2) . . ?
C00N C00E Br01 117.74(19) . . ?
C00M C00F C009 111.33(19) . . ?
C00M C00F C00H 112.04(19) . . ?
C009 C00F C00H 108.62(19) . . ?
C00M C00F H00G 108.2 . . ?
C009 C00F H00G 108.2 . . ?
C00H C00F H00G 108.2 . . ?
C00A C00G C005 119.1(2) . . ?
C00A C00G C00B 122.3(2) . . ?
C005 C00G C00B 118.7(2) . . ?
C00K C00H C00F 111.79(17) . . ?
C00K C00H H00H 109.3 . . ?
C00F C00H H00H 109.3 . . ?
C00K C00H H00I 109.3 . . ?
C00F C00H H00I 109.3 . . ?
H00H C00H H00I 107.9 . . ?
C00A C00I C008 118.6(2) . . ?
C00A C00I H00J 120.7 . . ?
C008 C00I H00J 120.7 . . ?
C00P C00J C00O 109.81(19) . . ?
C00P C00J C00D 113.6(2) . . ?
C00O C00J C00D 112.01(18) . . ?
C00P C00J H00K 107.0 . . ?
C00O C00J H00K 107.0 . . ?
C00D C00J H00K 107.0 . . ?
C00H C00K C00D 112.45(18) . . ?
C00H C00K H00L 109.1 . . ?
C00D C00K H00L 109.1 . . ?
C00H C00K H00M 109.1 . . ?
C00D C00K H00M 109.1 . . ?
H00L C00K H00M 107.8 . . ?
C00N C00L C005 120.7(2) . . ?
C00N C00L H00N 119.6 . . ?
C005 C00L H00N 119.6 . . ?
C00F C00M H00O 109.5 . . ?
C00F C00M H00P 109.5 . . ?
H00O C00M H00P 109.5 . . ?
C00F C00M H00Q 109.5 . . ?
H00O C00M H00Q 109.5 . . ?
H00P C00M H00Q 109.5 . . ?
C00L C00N C00E 118.9(2) . . ?
C00L C00N H00R 120.6 . . ?
C00E C00N H00R 120.6 . . ?
C00J C00O H00S 109.5 . . ?
C00J C00O H00T 109.5 . . ?
H00S C00O H00T 109.5 . . ?
C00J C00O H00U 109.5 . . ?
H00S C00O H00U 109.5 . . ?
H00T C00O H00U 109.5 . . ?
C00J C00P H00V 109.5 . . ?
C00J C00P H00W 109.5 . . ?
H00V C00P H00W 109.5 . . ?
C00J C00P H00X 109.5 . . ?
H00V C00P H00X 109.5 . . ?
H00W C00P H00X 109.5 . . ?

loop_
_geom_bond_atom_site_label_1
_geom_bond_atom_site_label_2
_geom_bond_distance
_geom_bond_site_symmetry_2
_geom_bond_publ_flag
Br01 C00E 1.904(2) . ?
O002 C006 1.327(2) . ?
O002 C007 1.465(3) . ?
O003 C006 1.353(3) . ?
O003 C008 1.413(2) . ?
O004 C006 1.192(3) . ?
C005 C00L 1.411(3) . ?
C005 C00G 1.421(3) . ?
C005 C00C 1.422(3) . ?
C007 C009 1.513(3) . ?
C007 C00D 1.524(3) . ?
C007 H007 1.0000 . ?
C008 C00C 1.353(3) . ?
C008 C00I 1.406(3) . ?
C009 C00F 1.524(3) . ?
C009 H00A 0.9900 . ?
C009 H00B 0.9900 . ?
C00A C00I 1.370(3) . ?
C00A C00G 1.414(3) . ?
C00A H00C 0.9500 . ?
C00B C00E 1.357(4) . ?
C00B C00G 1.422(3) . ?
C00B H00D 0.9500 . ?
C00C H00E 0.9500 . ?
C00D C00K 1.536(3) . ?
C00D C00J 1.541(3) . ?
C00D H00F 1.0000 . ?
C00E C00N 1.401(4) . ?
C00F C00M 1.520(3) . ?
C00F C00H 1.530(3) . ?
C00F H00G 1.0000 . ?
C00H C00K 1.519(3) . ?
C00H H00H 0.9900 . ?
C00H H00I 0.9900 . ?
C00I H00J 0.9500 . ?
C00J C00P 1.524(3) . ?
C00J C00O 1.529(3) . ?
C00J H00K 1.0000 . ?
C00K H00L 0.9900 . ?
C00K H00M 0.9900 . ?
C00L C00N 1.377(4) . ?
C00L H00N 0.9500 . ?
C00M H00O 0.9800 . ?
C00M H00P 0.9800 . ?
C00M H00Q 0.9800 . ?
C00N H00R 0.9500 . ?
C00O H00S 0.9800 . ?
C00O H00T 0.9800 . ?
C00O H00U 0.9800 . ?
C00P H00V 0.9800 . ?
C00P H00W 0.9800 . ?
C00P H00X 0.9800 . ?
